data_1572608
loop_
_publ_author_name
'Ran, Xiao-Yun'
'Xia, Wen-Li'
'Zhang, Li-Na'
'Yu, Xiao-Qi'
'Chen, Ping'
'Xie, Kun-Peng'
'Zhao, Yu'
'Yi, Cheng'
'Li, Kun'

_publ_section_title
;
 <i>De novo</i> design of type-l photosensitizer agents based on
 structure-inherent low triplet energy for hypoxia photodynamic therapy.
;
_journal_issue 22
_journal_name_full 'Materials horizons'
_journal_page_first 5589
_journal_page_last 5599
_journal_paper_doi 10.1039/d4mh01167h
_journal_volume 11
_journal_year 2024
_chemical_formula_moiety 'Br, C33 H40 N3'
_chemical_formula_sum 'C33 H40 Br N3'
_chemical_formula_weight 558.59
_space_group_crystal_system triclinic
_space_group_IT_number 2
_space_group_name_Hall '-P 1'
_space_group_name_H-M_alt 'P -1'
_atom_sites_solution_hydrogens geom
_atom_sites_solution_primary dual
_audit_creation_date 2022-10-31
_audit_creation_method
;
Olex2 1.3
(compiled 2020.11.12 svn.r5f609507 for OlexSys, GUI svn.r6408)
;
_audit_update_record
;
2023-03-21 deposited with the CCDC.	2024-09-09 downloaded from the CCDC.
;
_cell_angle_alpha 72.277(5)
_cell_angle_beta 82.974(6)
_cell_angle_gamma 76.606(5)
_cell_formula_units_Z 2
_cell_length_a 10.9276(17)
_cell_length_b 11.2557(14)
_cell_length_c 12.9931(19)
_cell_measurement_reflns_used 3770
_cell_measurement_temperature 302(2)
_cell_measurement_theta_max 26.941
_cell_measurement_theta_min 2.433
_cell_volume 1478.6(4)
_computing_cell_refinement 'SAINT V8.40B (?, 2016)'
_computing_data_reduction 'SAINT V8.40B (?, 2016)'
_computing_molecular_graphics 'Olex2 1.3 (Dolomanov et al., 2009)'
_computing_publication_material 'Olex2 1.3 (Dolomanov et al., 2009)'
_computing_structure_refinement 'SHELXL 2014/7 (Sheldrick, 2015)'
_computing_structure_solution 'SHELXT 2018/2 (Sheldrick, 2018)'
_diffrn_ambient_temperature 302.0
_diffrn_measured_fraction_theta_full 0.980
_diffrn_measured_fraction_theta_max 0.980
_diffrn_measurement_device_type 'Bruker APEX-II CCD'
_diffrn_measurement_method '\f and \w scans'
_diffrn_radiation_type MoK\a
_diffrn_radiation_wavelength 0.71073
_diffrn_reflns_av_R_equivalents 0.0751
_diffrn_reflns_av_unetI/netI 0.0584
_diffrn_reflns_Laue_measured_fraction_full 0.980
_diffrn_reflns_Laue_measured_fraction_max 0.980
_diffrn_reflns_limit_h_max 12
_diffrn_reflns_limit_h_min -12
_diffrn_reflns_limit_k_max 13
_diffrn_reflns_limit_k_min -13
_diffrn_reflns_limit_l_max 15
_diffrn_reflns_limit_l_min -15
_diffrn_reflns_number 17094
_diffrn_reflns_point_group_measured_fraction_full 0.980
_diffrn_reflns_point_group_measured_fraction_max 0.980
_diffrn_reflns_theta_full 24.999
_diffrn_reflns_theta_max 24.999
_diffrn_reflns_theta_min 1.941
_diffrn_source_current 1.1
_diffrn_source_power 0.055
_diffrn_source_voltage 50.0
_diffrn_standards_number 0
_exptl_absorpt_coefficient_mu 1.415
_exptl_absorpt_correction_T_max 0.7456
_exptl_absorpt_correction_T_min 0.5831
_exptl_absorpt_correction_type multi-scan
_exptl_absorpt_process_details
;
SADABS-2016/2 (Bruker,2016/2) was used for absorption correction.
wR2(int) was 0.0863 before and 0.0509 after correction.
The Ratio of minimum to maximum transmission is 0.7821.
The \l/2 correction factor is Not present.
;
_exptl_crystal_colour 'metallic greenish green'
_exptl_crystal_colour_lustre metallic
_exptl_crystal_colour_modifier greenish
_exptl_crystal_colour_primary green
_exptl_crystal_density_diffrn 1.255
_exptl_crystal_description plate
_exptl_crystal_F_000 588
_exptl_crystal_size_max 0.39
_exptl_crystal_size_mid 0.16
_exptl_crystal_size_min 0.05
_refine_diff_density_max 0.814
_refine_diff_density_min -0.498
_refine_diff_density_rms 0.107
_refine_ls_extinction_method none
_refine_ls_goodness_of_fit_ref 1.044
_refine_ls_hydrogen_treatment constr
_refine_ls_matrix_type full
_refine_ls_number_parameters 341
_refine_ls_number_reflns 5092
_refine_ls_number_restraints 0
_refine_ls_restrained_S_all 1.044
_refine_ls_R_factor_all 0.1254
_refine_ls_R_factor_gt 0.0824
_refine_ls_shift/su_max 0.000
_refine_ls_shift/su_mean 0.000
_refine_ls_structure_factor_coef Fsqd
_refine_ls_weighting_details 'w=1/[\s^2^(Fo^2^)+(0.1601P)^2^+1.0938P] where P=(Fo^2^+2Fc^2^)/3'
_refine_ls_weighting_scheme calc
_refine_ls_wR_factor_gt 0.2334
_refine_ls_wR_factor_ref 0.2699
_reflns_Friedel_coverage 0.000
_reflns_number_gt 3208
_reflns_number_total 5092
_reflns_threshold_expression 'I > 2\s(I)'
_cod_data_source_file d4mh01167h2.cif
_cod_data_source_block mo_yxq_lyz_fe_tmi_0m_a
_cod_depositor_comments 'Adding full bibliography for 1572607--1572609.cif.'
_cod_database_code 1572608
_shelx_shelxl_version_number 2014/7
_shelx_space_group_comment
;
The symmetry employed for this shelxl refinement is uniquely defined
by the following loop, which should always be used as a source of
symmetry information in preference to the above space-group names.
They are only intended as comments.
;
_shelx_estimated_absorpt_t_max 0.933
_shelx_estimated_absorpt_t_min 0.608
_olex2_refinement_description
;
1. Fixed Uiso
 At 1.2 times of:
  All C(H) groups, All C(H,H) groups
 At 1.5 times of:
  All C(H,H,H) groups
2.a Secondary CH2 refined with riding coordinates:
 C2(H2A,H2B), C20(H20A,H20B), C30(H30A,H30B), C32(H32A,H32B)
2.b Aromatic/amide H refined with riding coordinates:
 C4(H4), C5(H5), C8(H8), C12(H12), C13(H13), C14(H14), C15(H15), C22(H22),
 C25(H25), C27(H27), C28(H28)
2.c Idealised Me refined as rotating group:
 C1(H1A,H1B,H1C), C17(H17A,H17B,H17C), C18(H18A,H18B,H18C), C19(H19A,H19B,
 H19C), C21(H21A,H21B,H21C), C31(H31A,H31B,H31C), C33(H33A,H33B,H33C)
;
_olex2_submission_special_instructions 'No special instructions were received'

loop_
_space_group_symop_operation_xyz
'x, y, z'
'-x, -y, -z'

loop_
_atom_site_label
_atom_site_type_symbol
_atom_site_fract_x
_atom_site_fract_y
_atom_site_fract_z
_atom_site_U_iso_or_equiv
_atom_site_adp_type
_atom_site_occupancy
_atom_site_site_symmetry_order
_atom_site_calc_flag
_atom_site_refinement_flags_posn
_atom_site_refinement_flags_adp
_atom_site_refinement_flags_occupancy
_atom_site_disorder_assembly
_atom_site_disorder_group
Br01 Br 0.13618(8) 0.75507(6) 0.71381(5) 0.0940(4) Uani 1 1 d . . . . .
N1 N 0.5101(5) 0.3706(5) 0.7509(4) 0.0721(14) Uani 1 1 d . . . . .
N2 N 0.9811(5) 0.7849(5) 0.2588(4) 0.0655(13) Uani 1 1 d . . . . .
N3 N 0.3809(5) 1.0731(5) 0.3675(4) 0.0689(13) Uani 1 1 d . . . . .
C1 C 0.4345(13) 0.5047(12) 0.8718(8) 0.132(4) Uani 1 1 d . . . . .
H1A H 0.4830 0.4432 0.9288 0.198 Uiso 1 1 calc R U . . .
H1B H 0.3585 0.5465 0.9024 0.198 Uiso 1 1 calc R U . . .
H1C H 0.4830 0.5666 0.8315 0.198 Uiso 1 1 calc R U . . .
C2 C 0.4024(6) 0.4395(7) 0.7991(6) 0.0763(18) Uani 1 1 d . . . . .
H2A H 0.3497 0.3805 0.8398 0.092 Uiso 1 1 calc R U . . .
H2B H 0.3535 0.5024 0.7419 0.092 Uiso 1 1 calc R U . . .
C3 C 0.5765(5) 0.4310(6) 0.6617(4) 0.0586(14) Uani 1 1 d . . . . .
C4 C 0.6863(6) 0.3668(6) 0.6188(5) 0.0704(16) Uani 1 1 d . . . . .
H4 H 0.7144 0.2806 0.6529 0.085 Uiso 1 1 calc R U . . .
C5 C 0.7548(6) 0.4233(6) 0.5299(5) 0.0653(15) Uani 1 1 d . . . . .
H5 H 0.8273 0.3763 0.5044 0.078 Uiso 1 1 calc R U . . .
C6 C 0.7144(5) 0.5526(5) 0.4777(5) 0.0595(14) Uani 1 1 d . . . . .
C7 C 0.7693(5) 0.6401(6) 0.3875(5) 0.0593(14) Uani 1 1 d . . . . .
C8 C 0.8778(6) 0.6031(6) 0.3287(5) 0.0697(16) Uani 1 1 d . . . . .
H8 H 0.9039 0.5155 0.3404 0.084 Uiso 1 1 calc R U . . .
C9 C 0.9549(6) 0.6765(5) 0.2541(5) 0.0668(16) Uani 1 1 d . . . . .
C10 C 1.0260(6) 0.6394(6) 0.1584(5) 0.0690(16) Uani 1 1 d . . . . .
C11 C 1.0866(6) 0.7553(7) 0.1033(5) 0.0717(16) Uani 1 1 d . . . . .
C12 C 1.1577(7) 0.7853(8) 0.0093(6) 0.085(2) Uani 1 1 d . . . . .
H12 H 1.1790 0.7298 -0.0334 0.102 Uiso 1 1 calc R U . . .
C13 C 1.1977(8) 0.8984(9) -0.0219(7) 0.095(2) Uani 1 1 d . . . . .
H13 H 1.2451 0.9203 -0.0867 0.114 Uiso 1 1 calc R U . . .
C14 C 1.1682(7) 0.9804(8) 0.0420(7) 0.095(2) Uani 1 1 d . . . . .
H14 H 1.1970 1.0564 0.0202 0.114 Uiso 1 1 calc R U . . .
C15 C 1.0947(6) 0.9504(7) 0.1404(7) 0.084(2) Uani 1 1 d . . . . .
H15 H 1.0736 1.0045 0.1843 0.101 Uiso 1 1 calc R U . . .
C16 C 1.0569(6) 0.8375(6) 0.1666(5) 0.0674(16) Uani 1 1 d . . . . .
C17 C 0.9365(8) 0.6212(8) 0.0852(7) 0.091(2) Uani 1 1 d . . . . .
H17A H 0.8999 0.5489 0.1228 0.137 Uiso 1 1 calc R U . . .
H17B H 0.9825 0.6072 0.0207 0.137 Uiso 1 1 calc R U . . .
H17C H 0.8709 0.6961 0.0663 0.137 Uiso 1 1 calc R U . . .
C18 C 1.1275(8) 0.5163(7) 0.1947(8) 0.099(3) Uani 1 1 d . . . . .
H18A H 1.1798 0.5262 0.2446 0.148 Uiso 1 1 calc R U . . .
H18B H 1.1783 0.5006 0.1327 0.148 Uiso 1 1 calc R U . . .
H18C H 1.0873 0.4458 0.2295 0.148 Uiso 1 1 calc R U . . .
C19 C 0.9578(7) 0.8378(7) 0.3503(6) 0.084(2) Uani 1 1 d . . . . .
H19A H 0.9260 0.7786 0.4120 0.125 Uiso 1 1 calc R U . . .
H19B H 0.8971 0.9166 0.3323 0.125 Uiso 1 1 calc R U . . .
H19C H 1.0351 0.8530 0.3668 0.125 Uiso 1 1 calc R U . . .
C20 C 0.5656(7) 0.2377(7) 0.8093(6) 0.089(2) Uani 1 1 d . . . . .
H20A H 0.5776 0.1867 0.7593 0.106 Uiso 1 1 calc R U . . .
H20B H 0.6482 0.2358 0.8306 0.106 Uiso 1 1 calc R U . . .
C21 C 0.4934(10) 0.1765(8) 0.9062(7) 0.110(3) Uani 1 1 d . . . . .
H21A H 0.4874 0.2209 0.9597 0.165 Uiso 1 1 calc R U . . .
H21B H 0.5354 0.0894 0.9350 0.165 Uiso 1 1 calc R U . . .
H21C H 0.4104 0.1792 0.8872 0.165 Uiso 1 1 calc R U . . .
C22 C 0.5334(5) 0.5624(5) 0.6075(4) 0.0561(13) Uani 1 1 d . . . . .
H22 H 0.4601 0.6087 0.6326 0.067 Uiso 1 1 calc R U . . .
C23 C 0.6013(5) 0.6195(5) 0.5183(5) 0.0572(13) Uani 1 1 d . . . . .
C24 C 0.5803(5) 0.7514(5) 0.4485(5) 0.0553(13) Uani 1 1 d . . . . .
C25 C 0.4793(5) 0.8517(5) 0.4479(5) 0.0590(14) Uani 1 1 d . . . . .
H25 H 0.4123 0.8413 0.4991 0.071 Uiso 1 1 calc R U . . .
C26 C 0.4789(5) 0.9711(5) 0.3684(5) 0.0596(14) Uani 1 1 d . . . . .
C27 C 0.5807(6) 0.9789(6) 0.2922(6) 0.0703(17) Uani 1 1 d . . . . .
H27 H 0.5811 1.0563 0.2395 0.084 Uiso 1 1 calc R U . . .
C28 C 0.6792(6) 0.8805(6) 0.2902(5) 0.0679(16) Uani 1 1 d . . . . .
H28 H 0.7432 0.8905 0.2360 0.081 Uiso 1 1 calc R U . . .
C29 C 0.6835(6) 0.7626(5) 0.3712(5) 0.0600(14) Uani 1 1 d . . . . .
C30 C 0.2736(6) 1.0603(6) 0.4458(5) 0.0706(16) Uani 1 1 d . . . . .
H30A H 0.2296 1.1445 0.4493 0.085 Uiso 1 1 calc R U . . .
H30B H 0.3045 1.0129 0.5167 0.085 Uiso 1 1 calc R U . . .
C31 C 0.1800(8) 0.9927(9) 0.4187(8) 0.100(3) Uani 1 1 d . . . . .
H31A H 0.1317 1.0496 0.3596 0.151 Uiso 1 1 calc R U . . .
H31B H 0.1244 0.9678 0.4809 0.151 Uiso 1 1 calc R U . . .
H31C H 0.2254 0.9184 0.3987 0.151 Uiso 1 1 calc R U . . .
C32 C 0.3752(7) 1.1931(6) 0.2839(6) 0.0813(19) Uani 1 1 d . . . . .
H32A H 0.4599 1.2086 0.2648 0.098 Uiso 1 1 calc R U . . .
H32B H 0.3267 1.2610 0.3125 0.098 Uiso 1 1 calc R U . . .
C33 C 0.3174(10) 1.1975(8) 0.1843(7) 0.115(3) Uani 1 1 d . . . . .
H33A H 0.3722 1.1403 0.1488 0.172 Uiso 1 1 calc R U . . .
H33B H 0.3054 1.2827 0.1364 0.172 Uiso 1 1 calc R U . . .
H33C H 0.2376 1.1725 0.2036 0.172 Uiso 1 1 calc R U . . .

loop_
_atom_site_aniso_label
_atom_site_aniso_U_11
_atom_site_aniso_U_22
_atom_site_aniso_U_33
_atom_site_aniso_U_23
_atom_site_aniso_U_13
_atom_site_aniso_U_12
Br01 0.1436(8) 0.0525(4) 0.0685(5) -0.0181(3) -0.0150(4) 0.0197(4)
N1 0.070(3) 0.069(3) 0.069(3) -0.006(3) 0.002(3) -0.019(3)
N2 0.062(3) 0.060(3) 0.074(3) -0.024(2) 0.012(2) -0.011(2)
N3 0.066(3) 0.057(3) 0.079(3) -0.020(2) 0.004(3) -0.007(2)
C1 0.180(10) 0.136(9) 0.085(6) -0.038(6) 0.005(6) -0.038(8)
C2 0.070(4) 0.078(4) 0.072(4) -0.014(3) 0.011(3) -0.015(3)
C3 0.057(3) 0.062(3) 0.056(3) -0.012(3) -0.001(3) -0.018(3)
C4 0.073(4) 0.054(3) 0.077(4) -0.010(3) -0.007(3) -0.009(3)
C5 0.060(3) 0.058(3) 0.070(4) -0.010(3) 0.000(3) -0.010(3)
C6 0.058(3) 0.058(3) 0.064(3) -0.019(3) 0.002(3) -0.015(3)
C7 0.058(3) 0.061(3) 0.058(3) -0.018(3) 0.000(3) -0.013(3)
C8 0.064(4) 0.060(3) 0.079(4) -0.019(3) 0.009(3) -0.009(3)
C9 0.070(4) 0.050(3) 0.076(4) -0.018(3) 0.008(3) -0.010(3)
C10 0.068(4) 0.062(3) 0.072(4) -0.023(3) 0.016(3) -0.011(3)
C11 0.065(4) 0.077(4) 0.065(4) -0.020(3) 0.005(3) -0.005(3)
C12 0.078(4) 0.093(5) 0.075(5) -0.017(4) 0.009(4) -0.015(4)
C13 0.087(5) 0.092(6) 0.082(5) 0.004(4) 0.011(4) -0.020(4)
C14 0.081(5) 0.074(5) 0.109(6) 0.004(4) -0.003(4) -0.018(4)
C15 0.069(4) 0.066(4) 0.101(5) -0.004(4) 0.001(4) -0.010(3)
C16 0.059(3) 0.057(3) 0.077(4) -0.012(3) 0.006(3) -0.008(3)
C17 0.100(5) 0.082(5) 0.100(5) -0.039(4) 0.000(4) -0.022(4)
C18 0.090(5) 0.072(4) 0.120(7) -0.033(4) 0.024(5) 0.002(4)
C19 0.078(4) 0.087(5) 0.099(5) -0.047(4) 0.012(4) -0.024(4)
C20 0.093(5) 0.070(4) 0.085(5) 0.002(4) -0.001(4) -0.016(4)
C21 0.135(7) 0.080(5) 0.095(6) 0.008(4) -0.009(5) -0.027(5)
C22 0.053(3) 0.056(3) 0.057(3) -0.012(2) 0.001(2) -0.012(2)
C23 0.056(3) 0.056(3) 0.060(3) -0.015(3) -0.004(3) -0.013(2)
C24 0.055(3) 0.056(3) 0.057(3) -0.017(2) -0.003(3) -0.016(2)
C25 0.057(3) 0.057(3) 0.063(3) -0.018(3) 0.004(3) -0.014(2)
C26 0.058(3) 0.054(3) 0.067(4) -0.017(3) -0.003(3) -0.012(2)
C27 0.065(4) 0.053(3) 0.081(4) -0.006(3) 0.001(3) -0.010(3)
C28 0.065(4) 0.062(3) 0.069(4) -0.012(3) 0.007(3) -0.016(3)
C29 0.064(3) 0.056(3) 0.058(3) -0.015(3) 0.003(3) -0.013(3)
C30 0.065(4) 0.066(4) 0.076(4) -0.024(3) -0.001(3) -0.001(3)
C31 0.075(5) 0.108(6) 0.114(7) -0.026(5) -0.015(4) -0.015(4)
C32 0.095(5) 0.052(3) 0.086(5) -0.018(3) 0.005(4) -0.001(3)
C33 0.160(8) 0.081(5) 0.075(5) -0.002(4) -0.008(5) 0.004(5)

loop_
_atom_type_symbol
_atom_type_description
_atom_type_scat_dispersion_real
_atom_type_scat_dispersion_imag
_atom_type_scat_source
C C 0.0033 0.0016 'International Tables Vol C Tables 4.2.6.8 and 6.1.1.4'
H H 0.0000 0.0000 'International Tables Vol C Tables 4.2.6.8 and 6.1.1.4'
Br Br -0.2901 2.4595 'International Tables Vol C Tables 4.2.6.8 and 6.1.1.4'
N N 0.0061 0.0033 'International Tables Vol C Tables 4.2.6.8 and 6.1.1.4'

loop_
_geom_angle_atom_site_label_1
_geom_angle_atom_site_label_2
_geom_angle_atom_site_label_3
_geom_angle
_geom_angle_site_symmetry_1
_geom_angle_site_symmetry_3
_geom_angle_publ_flag
C2 N1 C20 119.6(5) . . ?
C3 N1 C2 121.5(5) . . ?
C3 N1 C20 117.9(5) . . ?
C9 N2 C16 111.3(5) . . ?
C9 N2 C19 127.6(5) . . ?
C16 N2 C19 120.4(5) . . ?
C26 N3 C30 120.8(5) . . ?
C26 N3 C32 121.4(5) . . ?
C32 N3 C30 117.6(5) . . ?
H1A C1 H1B 109.5 . . ?
H1A C1 H1C 109.5 . . ?
H1B C1 H1C 109.5 . . ?
C2 C1 H1A 109.5 . . ?
C2 C1 H1B 109.5 . . ?
C2 C1 H1C 109.5 . . ?
N1 C2 C1 114.0(7) . . ?
N1 C2 H2A 108.8 . . ?
N1 C2 H2B 108.8 . . ?
C1 C2 H2A 108.8 . . ?
C1 C2 H2B 108.8 . . ?
H2A C2 H2B 107.6 . . ?
N1 C3 C4 122.0(5) . . ?
N1 C3 C22 120.5(5) . . ?
C4 C3 C22 117.5(5) . . ?
C3 C4 H4 118.1 . . ?
C5 C4 C3 123.8(6) . . ?
C5 C4 H4 118.1 . . ?
C4 C5 H5 120.5 . . ?
C4 C5 C6 119.0(6) . . ?
C6 C5 H5 120.5 . . ?
C5 C6 C7 132.1(5) . . ?
C5 C6 C23 118.3(5) . . ?
C23 C6 C7 109.5(5) . . ?
C8 C7 C6 123.4(6) . . ?
C8 C7 C29 130.2(5) . . ?
C29 C7 C6 106.2(5) . . ?
C7 C8 H8 114.8 . . ?
C7 C8 C9 130.3(6) . . ?
C9 C8 H8 114.8 . . ?
N2 C9 C8 126.4(6) . . ?
N2 C9 C10 109.7(5) . . ?
C8 C9 C10 123.8(5) . . ?
C9 C10 C11 101.5(5) . . ?
C9 C10 C17 111.0(6) . . ?
C9 C10 C18 111.1(6) . . ?
C11 C10 C18 111.1(5) . . ?
C17 C10 C11 112.1(6) . . ?
C17 C10 C18 109.8(6) . . ?
C12 C11 C10 131.7(7) . . ?
C12 C11 C16 120.0(7) . . ?
C16 C11 C10 108.4(5) . . ?
C11 C12 H12 120.4 . . ?
C11 C12 C13 119.2(8) . . ?
C13 C12 H12 120.4 . . ?
C12 C13 H13 119.7 . . ?
C12 C13 C14 120.7(7) . . ?
C14 C13 H13 119.7 . . ?
C13 C14 H14 119.6 . . ?
C13 C14 C15 120.9(7) . . ?
C15 C14 H14 119.6 . . ?
C14 C15 H15 122.1 . . ?
C16 C15 C14 115.8(8) . . ?
C16 C15 H15 122.1 . . ?
C11 C16 N2 108.8(5) . . ?
C15 C16 N2 127.8(7) . . ?
C15 C16 C11 123.5(6) . . ?
C10 C17 H17A 109.5 . . ?
C10 C17 H17B 109.5 . . ?
C10 C17 H17C 109.5 . . ?
H17A C17 H17B 109.5 . . ?
H17A C17 H17C 109.5 . . ?
H17B C17 H17C 109.5 . . ?
C10 C18 H18A 109.5 . . ?
C10 C18 H18B 109.5 . . ?
C10 C18 H18C 109.5 . . ?
H18A C18 H18B 109.5 . . ?
H18A C18 H18C 109.5 . . ?
H18B C18 H18C 109.5 . . ?
N2 C19 H19A 109.5 . . ?
N2 C19 H19B 109.5 . . ?
N2 C19 H19C 109.5 . . ?
H19A C19 H19B 109.5 . . ?
H19A C19 H19C 109.5 . . ?
H19B C19 H19C 109.5 . . ?
N1 C20 H20A 108.1 . . ?
N1 C20 H20B 108.1 . . ?
H20A C20 H20B 107.3 . . ?
C21 C20 N1 116.6(7) . . ?
C21 C20 H20A 108.1 . . ?
C21 C20 H20B 108.1 . . ?
C20 C21 H21A 109.5 . . ?
C20 C21 H21B 109.5 . . ?
C20 C21 H21C 109.5 . . ?
H21A C21 H21B 109.5 . . ?
H21A C21 H21C 109.5 . . ?
H21B C21 H21C 109.5 . . ?
C3 C22 H22 120.5 . . ?
C23 C22 C3 119.0(5) . . ?
C23 C22 H22 120.5 . . ?
C6 C23 C24 107.0(5) . . ?
C22 C23 C6 122.4(5) . . ?
C22 C23 C24 130.6(5) . . ?
C25 C24 C23 130.0(5) . . ?
C25 C24 C29 122.2(5) . . ?
C29 C24 C23 107.8(5) . . ?
C24 C25 H25 120.3 . . ?
C24 C25 C26 119.4(5) . . ?
C26 C25 H25 120.3 . . ?
N3 C26 C25 120.5(5) . . ?
N3 C26 C27 122.2(5) . . ?
C27 C26 C25 117.3(5) . . ?
C26 C27 H27 118.0 . . ?
C28 C27 C26 124.1(6) . . ?
C28 C27 H27 118.0 . . ?
C27 C28 H28 120.3 . . ?
C27 C28 C29 119.4(6) . . ?
C29 C28 H28 120.3 . . ?
C24 C29 C7 109.4(5) . . ?
C28 C29 C7 132.6(5) . . ?
C28 C29 C24 117.7(5) . . ?
N3 C30 H30A 108.9 . . ?
N3 C30 H30B 108.9 . . ?
N3 C30 C31 113.6(6) . . ?
H30A C30 H30B 107.7 . . ?
C31 C30 H30A 108.9 . . ?
C31 C30 H30B 108.9 . . ?
C30 C31 H31A 109.5 . . ?
C30 C31 H31B 109.5 . . ?
C30 C31 H31C 109.5 . . ?
H31A C31 H31B 109.5 . . ?
H31A C31 H31C 109.5 . . ?
H31B C31 H31C 109.5 . . ?
N3 C32 H32A 108.9 . . ?
N3 C32 H32B 108.9 . . ?
N3 C32 C33 113.5(6) . . ?
H32A C32 H32B 107.7 . . ?
C33 C32 H32A 108.9 . . ?
C33 C32 H32B 108.9 . . ?
C32 C33 H33A 109.5 . . ?
C32 C33 H33B 109.5 . . ?
C32 C33 H33C 109.5 . . ?
H33A C33 H33B 109.5 . . ?
H33A C33 H33C 109.5 . . ?
H33B C33 H33C 109.5 . . ?

loop_
_geom_bond_atom_site_label_1
_geom_bond_atom_site_label_2
_geom_bond_distance
_geom_bond_site_symmetry_2
_geom_bond_publ_flag
N1 C2 1.440(9) . ?
N1 C3 1.369(7) . ?
N1 C20 1.477(8) . ?
N2 C9 1.336(8) . ?
N2 C16 1.423(8) . ?
N2 C19 1.456(9) . ?
N3 C26 1.375(7) . ?
N3 C30 1.458(8) . ?
N3 C32 1.446(8) . ?
C1 H1A 0.9600 . ?
C1 H1B 0.9600 . ?
C1 H1C 0.9600 . ?
C1 C2 1.475(12) . ?
C2 H2A 0.9700 . ?
C2 H2B 0.9700 . ?
C3 C4 1.397(9) . ?
C3 C22 1.425(8) . ?
C4 H4 0.9300 . ?
C4 C5 1.364(9) . ?
C5 H5 0.9300 . ?
C5 C6 1.395(8) . ?
C6 C7 1.450(8) . ?
C6 C23 1.423(8) . ?
C7 C8 1.381(8) . ?
C7 C29 1.448(8) . ?
C8 H8 0.9300 . ?
C8 C9 1.403(8) . ?
C9 C10 1.501(9) . ?
C10 C11 1.539(9) . ?
C10 C17 1.531(10) . ?
C10 C18 1.546(9) . ?
C11 C12 1.360(9) . ?
C11 C16 1.377(9) . ?
C12 H12 0.9300 . ?
C12 C13 1.369(11) . ?
C13 H13 0.9300 . ?
C13 C14 1.381(13) . ?
C14 H14 0.9300 . ?
C14 C15 1.416(11) . ?
C15 H15 0.9300 . ?
C15 C16 1.359(9) . ?
C17 H17A 0.9600 . ?
C17 H17B 0.9600 . ?
C17 H17C 0.9600 . ?
C18 H18A 0.9600 . ?
C18 H18B 0.9600 . ?
C18 H18C 0.9600 . ?
C19 H19A 0.9600 . ?
C19 H19B 0.9600 . ?
C19 H19C 0.9600 . ?
C20 H20A 0.9700 . ?
C20 H20B 0.9700 . ?
C20 C21 1.470(11) . ?
C21 H21A 0.9600 . ?
C21 H21B 0.9600 . ?
C21 H21C 0.9600 . ?
C22 H22 0.9300 . ?
C22 C23 1.365(8) . ?
C23 C24 1.467(8) . ?
C24 C25 1.383(8) . ?
C24 C29 1.417(8) . ?
C25 H25 0.9300 . ?
C25 C26 1.424(8) . ?
C26 C27 1.395(9) . ?
C27 H27 0.9300 . ?
C27 C28 1.358(9) . ?
C28 H28 0.9300 . ?
C28 C29 1.416(8) . ?
C30 H30A 0.9700 . ?
C30 H30B 0.9700 . ?
C30 C31 1.536(11) . ?
C31 H31A 0.9600 . ?
C31 H31B 0.9600 . ?
C31 H31C 0.9600 . ?
C32 H32A 0.9700 . ?
C32 H32B 0.9700 . ?
C32 C33 1.490(12) . ?
C33 H33A 0.9600 . ?
C33 H33B 0.9600 . ?
C33 H33C 0.9600 . ?

loop_
_geom_torsion_atom_site_label_1
_geom_torsion_atom_site_label_2
_geom_torsion_atom_site_label_3
_geom_torsion_atom_site_label_4
_geom_torsion
_geom_torsion_site_symmetry_1
_geom_torsion_site_symmetry_2
_geom_torsion_site_symmetry_3
_geom_torsion_site_symmetry_4
_geom_torsion_publ_flag
N1 C3 C4 C5 179.7(6) . . . . ?
N1 C3 C22 C23 -179.5(5) . . . . ?
N2 C9 C10 C11 -5.7(7) . . . . ?
N2 C9 C10 C17 -124.9(6) . . . . ?
N2 C9 C10 C18 112.6(6) . . . . ?
N3 C26 C27 C28 -179.9(6) . . . . ?
C2 N1 C3 C4 175.4(6) . . . . ?
C2 N1 C3 C22 -6.1(9) . . . . ?
C2 N1 C20 C21 10.0(11) . . . . ?
C3 N1 C2 C1 -81.3(8) . . . . ?
C3 N1 C20 C21 178.6(7) . . . . ?
C3 C4 C5 C6 0.1(10) . . . . ?
C3 C22 C23 C6 -0.4(9) . . . . ?
C3 C22 C23 C24 -179.3(6) . . . . ?
C4 C3 C22 C23 -0.9(8) . . . . ?
C4 C5 C6 C7 175.6(6) . . . . ?
C4 C5 C6 C23 -1.4(9) . . . . ?
C5 C6 C7 C8 4.7(11) . . . . ?
C5 C6 C7 C29 -179.4(6) . . . . ?
C5 C6 C23 C22 1.6(9) . . . . ?
C5 C6 C23 C24 -179.2(5) . . . . ?
C6 C7 C8 C9 -166.8(7) . . . . ?
C6 C7 C29 C24 0.3(7) . . . . ?
C6 C7 C29 C28 -172.8(7) . . . . ?
C6 C23 C24 C25 174.3(6) . . . . ?
C6 C23 C24 C29 -2.8(6) . . . . ?
C7 C6 C23 C22 -176.1(5) . . . . ?
C7 C6 C23 C24 3.1(6) . . . . ?
C7 C8 C9 N2 35.4(12) . . . . ?
C7 C8 C9 C10 -147.8(7) . . . . ?
C8 C7 C29 C24 175.8(6) . . . . ?
C8 C7 C29 C28 2.7(12) . . . . ?
C8 C9 C10 C11 177.0(6) . . . . ?
C8 C9 C10 C17 57.8(9) . . . . ?
C8 C9 C10 C18 -64.7(9) . . . . ?
C9 N2 C16 C11 -3.7(7) . . . . ?
C9 N2 C16 C15 175.3(7) . . . . ?
C9 C10 C11 C12 -176.0(7) . . . . ?
C9 C10 C11 C16 3.4(7) . . . . ?
C10 C11 C12 C13 178.5(7) . . . . ?
C10 C11 C16 N2 -0.2(7) . . . . ?
C10 C11 C16 C15 -179.3(6) . . . . ?
C11 C12 C13 C14 1.1(12) . . . . ?
C12 C11 C16 N2 179.3(6) . . . . ?
C12 C11 C16 C15 0.2(11) . . . . ?
C12 C13 C14 C15 -0.8(12) . . . . ?
C13 C14 C15 C16 0.3(11) . . . . ?
C14 C15 C16 N2 -178.9(6) . . . . ?
C14 C15 C16 C11 0.1(10) . . . . ?
C16 N2 C9 C8 -176.7(6) . . . . ?
C16 N2 C9 C10 6.1(7) . . . . ?
C16 C11 C12 C13 -0.7(11) . . . . ?
C17 C10 C11 C12 -57.5(10) . . . . ?
C17 C10 C11 C16 121.8(6) . . . . ?
C18 C10 C11 C12 65.8(10) . . . . ?
C18 C10 C11 C16 -114.8(7) . . . . ?
C19 N2 C9 C8 13.2(11) . . . . ?
C19 N2 C9 C10 -164.0(6) . . . . ?
C19 N2 C16 C11 167.1(6) . . . . ?
C19 N2 C16 C15 -13.8(10) . . . . ?
C20 N1 C2 C1 86.9(9) . . . . ?
C20 N1 C3 C4 6.9(9) . . . . ?
C20 N1 C3 C22 -174.5(6) . . . . ?
C22 C3 C4 C5 1.1(10) . . . . ?
C22 C23 C24 C25 -6.7(10) . . . . ?
C22 C23 C24 C29 176.2(6) . . . . ?
C23 C6 C7 C8 -178.0(6) . . . . ?
C23 C6 C7 C29 -2.1(7) . . . . ?
C23 C24 C25 C26 -177.6(5) . . . . ?
C23 C24 C29 C7 1.6(7) . . . . ?
C23 C24 C29 C28 175.8(5) . . . . ?
C24 C25 C26 N3 -178.6(5) . . . . ?
C24 C25 C26 C27 1.9(9) . . . . ?
C25 C24 C29 C7 -175.8(5) . . . . ?
C25 C24 C29 C28 -1.6(9) . . . . ?
C25 C26 C27 C28 -0.4(10) . . . . ?
C26 N3 C30 C31 -77.4(8) . . . . ?
C26 N3 C32 C33 84.9(8) . . . . ?
C26 C27 C28 C29 -2.0(11) . . . . ?
C27 C28 C29 C7 175.6(7) . . . . ?
C27 C28 C29 C24 3.0(9) . . . . ?
C29 C7 C8 C9 18.3(12) . . . . ?
C29 C24 C25 C26 -0.9(9) . . . . ?
C30 N3 C26 C25 -1.9(9) . . . . ?
C30 N3 C26 C27 177.6(6) . . . . ?
C30 N3 C32 C33 -89.8(8) . . . . ?
C32 N3 C26 C25 -176.5(6) . . . . ?
C32 N3 C26 C27 3.0(10) . . . . ?
C32 N3 C30 C31 97.4(7) . . . . ?
